data_7117745
loop_
_publ_author_name
'Christopher L. Clark'
'Jill J. Lockhart'
'Phillip E. Fanwick'
'Suzanne C. Bart'

_publ_section_title
;
 Synthesis of low-valent uranium fluorides by C-F bond activation
;
_journal_name_full Chem.Commun.
_journal_page_first 14084
_journal_paper_doi 10.1039/C5cc05049A
_journal_volume 51
_journal_year 2015
_chemical_formula_moiety 'C30 H37 B2 F1 N12 U1,C4 H8 O1'
_chemical_formula_sum 'C34 H45 B2 F N12 O U'
_chemical_formula_weight 916.47
_chemical_name_systematic Tp*2UF
_chemical_properties_physical 'Air-sensitive, Moisture-sensitive, Oxygen-sensitive'
_space_group_crystal_system triclinic
_space_group_IT_number 2
_space_group_name_Hall '-P 1'
_space_group_name_H-M_alt 'P -1'
_symmetry_space_group_name_Hall '-P 1'
_symmetry_space_group_name_H-M 'P -1'
_atom_sites_solution_hydrogens mixed
_atom_sites_solution_primary direct
_atom_sites_solution_secondary difmap
_audit_creation_method SHELXL-2013
_audit_update_record
;
2015-06-15 deposited with the CCDC.
2015-07-27 downloaded from the CCDC.
;
_cell_angle_alpha 102.1530(10)
_cell_angle_beta 98.0670(10)
_cell_angle_gamma 96.7400(10)
_cell_formula_units_Z 2
_cell_length_a 10.4532(3)
_cell_length_b 11.0258(3)
_cell_length_c 18.1147(7)
_cell_measurement_reflns_used 26856
_cell_measurement_temperature 200(2)
_cell_measurement_theta_max 27.864
_cell_measurement_theta_min 1.991
_cell_volume 1997.41(11)
_computing_cell_refinement 'HKL2000 (Otwinowski & Minor, 1997)'
_computing_data_collection 'Nonius Collect (Nonius, 1998)'
_computing_data_reduction 'HKL2000 (Otwinowski & Minor, 1997)'
_computing_publication_material 'local programs'
_computing_structure_refinement 'SHELXL-2013 (Sheldrick, 2013)'
_computing_structure_solution 'SIR2004 (Burla, et. al., 2005)'
_diffrn_ambient_temperature 200(2)
_diffrn_measured_fraction_theta_full 0.999
_diffrn_measured_fraction_theta_max 0.991
_diffrn_measurement_device_type 'Nonius KappaCCD'
_diffrn_measurement_method '\w and \f'
_diffrn_radiation_type MoK\a
_diffrn_radiation_wavelength 0.71073
_diffrn_reflns_av_R_equivalents 0.043
_diffrn_reflns_av_unetI/netI 0.0712
_diffrn_reflns_laue_measured_fraction_max 0.991
_diffrn_reflns_limit_h_max 13
_diffrn_reflns_limit_h_min 0
_diffrn_reflns_limit_k_max 14
_diffrn_reflns_limit_k_min -14
_diffrn_reflns_limit_l_max 23
_diffrn_reflns_limit_l_min -23
_diffrn_reflns_number 26856
_diffrn_reflns_point_group_measured_fraction_full 0.999
_diffrn_reflns_point_group_measured_fraction_max 0.991
_diffrn_reflns_theta_full 25.242
_diffrn_reflns_theta_max 27.864
_diffrn_reflns_theta_min 1.991
_diffrn_source 'fine focus tube'
_exptl_absorpt_coefficient_mu 4.110
_exptl_absorpt_correction_T_max 0.611
_exptl_absorpt_correction_T_min 0.030
_exptl_absorpt_correction_type multi-scan
_exptl_absorpt_process_details 'SCALEPACK (Otwinowski & Minor, 1997)'
_exptl_crystal_colour brown
_exptl_crystal_density_diffrn 1.524
_exptl_crystal_description plate
_exptl_crystal_F_000 904
_exptl_crystal_recrystallization_method 'Re-crystallisation from solvent: THF/Pentane/Benzene'
_exptl_crystal_size_max 0.250
_exptl_crystal_size_mid 0.250
_exptl_crystal_size_min 0.120
_refine_diff_density_max 1.000
_refine_diff_density_min -1.390
_refine_diff_density_rms 0.121
_refine_ls_extinction_coef .
_refine_ls_extinction_method none
_refine_ls_goodness_of_fit_ref 0.969
_refine_ls_hydrogen_treatment mixed
_refine_ls_matrix_type full
_refine_ls_number_parameters 469
_refine_ls_number_reflns 9438
_refine_ls_number_restraints 0
_refine_ls_restrained_S_all 0.969
_refine_ls_R_factor_all 0.0589
_refine_ls_R_factor_gt 0.0364
_refine_ls_shift/su_max 0.000
_refine_ls_shift/su_mean 0.000
_refine_ls_structure_factor_coef Fsqd
_refine_ls_weighting_details 'w=1/[\s^2^(Fo^2^)+(0.0378P)^2^] where P=(Fo^2^+2Fc^2^)/3'
_refine_ls_weighting_scheme calc
_refine_ls_wR_factor_gt 0.0732
_refine_ls_wR_factor_ref 0.0803
_reflns_Friedel_coverage 0.000
_reflns_friedel_fraction_full .
_reflns_friedel_fraction_max .
_reflns_number_gt 7259
_reflns_number_total 9438
_reflns_threshold_expression 'I > 2\s(I)'
_cod_data_source_file c5cc05049a2.cif
_cod_data_source_block CLC1
_cod_database_code 7117745
_shelx_space_group_comment
;
The symmetry employed for this shelxl refinement is uniquely defined
by the following loop, which should always be used as a source of
symmetry information in preference to the above space-group names.
They are only intended as comments.
;
_shelx_estimated_absorpt_t_min 0.426
_shelx_estimated_absorpt_t_max 0.638
_shelxl_version_number 2013-4

loop_
_space_group_symop_operation_xyz
'x, y, z'
'-x, -y, -z'

loop_
_atom_site_label
_atom_site_type_symbol
_atom_site_fract_x
_atom_site_fract_y
_atom_site_fract_z
_atom_site_U_iso_or_equiv
_atom_site_adp_type
_atom_site_occupancy
_atom_site_site_symmetry_order
_atom_site_calc_flag
_atom_site_refinement_flags_posn
_atom_site_refinement_flags_adp
_atom_site_refinement_flags_occupancy
_atom_site_disorder_assembly
_atom_site_disorder_group
U1 U 0.08371(2) 0.21420(2) 0.27693(2) 0.03133(6) Uani 1 1 d . . . . .
F1 F -0.1197(3) 0.2169(4) 0.2365(2) 0.0781(10) Uani 1 1 d . . . . .
O1 O 0.6328(7) 0.7105(10) 0.1735(6) 0.242(5) Uani 1 1 d G . . . .
C2 C 0.5540(13) 0.6039(8) 0.1876(5) 0.196(6) Uani 1 1 d G . . . .
H1A H 0.5616 0.5186 0.1443 0.235 Uiso 1 1 d G U . . .
H1B H 0.5937 0.5912 0.2448 0.235 Uiso 1 1 d G U . . .
C3 C 0.4132(10) 0.6328(11) 0.1807(7) 0.298(14) Uani 1 1 d G . . . .
H2A H 0.3964 0.6887 0.2358 0.358 Uiso 1 1 d G U . . .
H2B H 0.3396 0.5472 0.1636 0.358 Uiso 1 1 d G U . . .
C4 C 0.4112(11) 0.7125(13) 0.1204(6) 0.282(12) Uani 1 1 d G . . . .
H3A H 0.3334 0.7720 0.1217 0.339 Uiso 1 1 d G U . . .
H3B H 0.3981 0.6514 0.0622 0.339 Uiso 1 1 d G U . . .
C5 C 0.5489(15) 0.7891(6) 0.1425(5) 0.211(9) Uani 1 1 d G . . . .
H4A H 0.5513 0.8762 0.1869 0.253 Uiso 1 1 d G U . . .
H4B H 0.5879 0.8153 0.0934 0.253 Uiso 1 1 d G U . . .
N11 N 0.1636(3) 0.4021(3) 0.3900(2) 0.0338(8) Uani 1 1 d . . . . .
N12 N 0.1550(3) 0.3887(3) 0.4632(2) 0.0319(8) Uani 1 1 d . . . . .
N21 N -0.0461(3) 0.1506(3) 0.3814(2) 0.0349(8) Uani 1 1 d . . . . .
N22 N 0.0115(3) 0.1815(3) 0.4575(2) 0.0329(8) Uani 1 1 d . . . . .
N31 N 0.2337(3) 0.1217(3) 0.3747(2) 0.0335(8) Uani 1 1 d . . . . .
N32 N 0.2521(3) 0.1858(3) 0.4507(2) 0.0312(8) Uani 1 1 d . . . . .
N61 N 0.1110(4) 0.0406(3) 0.1659(2) 0.0402(9) Uani 1 1 d . . . . .
N62 N 0.1631(4) 0.0643(3) 0.1035(2) 0.0414(9) Uani 1 1 d . . . . .
N71 N 0.3308(3) 0.2786(3) 0.2495(2) 0.0347(8) Uani 1 1 d . . . . .
N72 N 0.3535(4) 0.2291(3) 0.1767(2) 0.0402(9) Uani 1 1 d . . . . .
N81 N 0.0742(4) 0.3175(3) 0.1599(2) 0.0387(8) Uani 1 1 d . . . . .
N82 N 0.1580(4) 0.2975(3) 0.1084(2) 0.0381(8) Uani 1 1 d . . . . .
C13 C 0.1769(4) 0.5031(4) 0.5120(3) 0.0378(10) Uani 1 1 d . . . . .
C14 C 0.2017(4) 0.5915(4) 0.4706(3) 0.0418(11) Uani 1 1 d . . . . .
H14 H 0.2207 0.6799 0.4896 0.050 Uiso 1 1 calc R U . . .
C15 C 0.1935(4) 0.5259(4) 0.3951(3) 0.0376(10) Uani 1 1 d . . . . .
C16 C 0.1674(5) 0.5232(4) 0.5946(3) 0.0483(12) Uani 1 1 d . . . . .
H16A H 0.0839 0.4787 0.6004 0.072 Uiso 1 1 calc R U . . .
H16B H 0.1727 0.6131 0.6167 0.072 Uiso 1 1 calc R U . . .
H16C H 0.2395 0.4909 0.6213 0.072 Uiso 1 1 calc R U . . .
C17 C 0.2181(5) 0.5746(4) 0.3267(3) 0.0538(13) Uani 1 1 d . . . . .
H17A H 0.2284 0.5049 0.2855 0.081 Uiso 1 1 calc R U . . .
H17B H 0.2981 0.6363 0.3404 0.081 Uiso 1 1 calc R U . . .
H17C H 0.1441 0.6145 0.3094 0.081 Uiso 1 1 calc R U . . .
C23 C -0.0698(4) 0.1358(4) 0.5005(3) 0.0365(10) Uani 1 1 d . . . . .
C24 C -0.1815(4) 0.0745(4) 0.4518(3) 0.0417(11) Uani 1 1 d . . . . .
H24 H -0.2562 0.0325 0.4654 0.050 Uiso 1 1 calc R U . . .
C25 C -0.1647(4) 0.0856(4) 0.3789(3) 0.0381(10) Uani 1 1 d . . . . .
C26 C -0.0359(5) 0.1541(4) 0.5858(3) 0.0498(12) Uani 1 1 d . . . . .
H26A H 0.0410 0.1144 0.5982 0.075 Uiso 1 1 calc R U . . .
H26B H -0.1098 0.1157 0.6051 0.075 Uiso 1 1 calc R U . . .
H26C H -0.0166 0.2440 0.6098 0.075 Uiso 1 1 calc R U . . .
C27 C -0.2588(5) 0.0323(5) 0.3063(3) 0.0585(14) Uani 1 1 d . . . . .
H27A H -0.2235 0.0582 0.2637 0.088 Uiso 1 1 calc R U . . .
H27B H -0.3423 0.0630 0.3107 0.088 Uiso 1 1 calc R U . . .
H27C H -0.2726 -0.0596 0.2966 0.088 Uiso 1 1 calc R U . . .
C33 C 0.3672(4) 0.1680(4) 0.4878(3) 0.0366(10) Uani 1 1 d . . . . .
C34 C 0.4253(4) 0.0902(4) 0.4368(3) 0.0386(10) Uani 1 1 d . . . . .
C35 C 0.3389(4) 0.0636(4) 0.3669(3) 0.0360(10) Uani 1 1 d . . . . .
C36 C 0.4182(5) 0.2281(4) 0.5717(3) 0.0526(13) Uani 1 1 d . . . . .
C37 C 0.3547(5) -0.0180(4) 0.2913(3) 0.0490(12) Uani 1 1 d . . . . .
C63 C 0.1433(5) -0.0426(5) 0.0473(3) 0.0479(12) Uani 1 1 d . . . . .
C64 C 0.0783(5) -0.1362(4) 0.0743(3) 0.0526(13) Uani 1 1 d . . . . .
H64 H 0.0521 -0.2216 0.0480 0.063 Uiso 1 1 calc R U . . .
C65 C 0.0588(5) -0.0811(4) 0.1475(3) 0.0476(12) Uani 1 1 d . . . . .
C66 C 0.1861(5) -0.0501(5) -0.0286(3) 0.0655(16) Uani 1 1 d . . . . .
H66A H 0.1533 0.0152 -0.0519 0.098 Uiso 1 1 calc R U . . .
H66B H 0.1513 -0.1328 -0.0622 0.098 Uiso 1 1 calc R U . . .
H66C H 0.2818 -0.0377 -0.0215 0.098 Uiso 1 1 calc R U . . .
C67 C -0.0051(6) -0.1381(5) 0.2035(3) 0.0672(16) Uani 1 1 d . . . . .
H67A H -0.0061 -0.0728 0.2493 0.101 Uiso 1 1 calc R U . . .
H67B H 0.0438 -0.2026 0.2178 0.101 Uiso 1 1 calc R U . . .
H67C H -0.0950 -0.1763 0.1801 0.101 Uiso 1 1 calc R U . . .
C73 C 0.4840(5) 0.2330(5) 0.1778(3) 0.0513(13) Uani 1 1 d . . . . .
C74 C 0.5447(4) 0.2837(4) 0.2515(3) 0.0482(12) Uani 1 1 d . . . . .
H74 H 0.6361 0.2966 0.2701 0.058 Uiso 1 1 calc R U . . .
C75 C 0.4479(4) 0.3128(4) 0.2941(3) 0.0375(10) Uani 1 1 d . . . . .
C76 C 0.5418(6) 0.1845(7) 0.1092(4) 0.091(2) Uani 1 1 d . . . . .
H76A H 0.5002 0.0981 0.0854 0.136 Uiso 1 1 calc R U . . .
H76B H 0.6359 0.1862 0.1244 0.136 Uiso 1 1 calc R U . . .
H76C H 0.5276 0.2372 0.0724 0.136 Uiso 1 1 calc R U . . .
C77 C 0.4667(4) 0.3757(4) 0.3772(3) 0.0428(11) Uani 1 1 d . . . . .
H77A H 0.4666 0.4661 0.3829 0.064 Uiso 1 1 calc R U . . .
H77B H 0.5504 0.3615 0.4033 0.064 Uiso 1 1 calc R U . . .
H77C H 0.3955 0.3409 0.4001 0.064 Uiso 1 1 calc R U . . .
C83 C 0.1531(5) 0.3828(4) 0.0645(3) 0.0460(11) Uani 1 1 d . . . . .
C84 C 0.0645(5) 0.4587(4) 0.0877(3) 0.0484(12) Uani 1 1 d . . . . .
H84 H 0.0410 0.5274 0.0675 0.058 Uiso 1 1 calc R U . . .
C85 C 0.0158(5) 0.4151(4) 0.1464(3) 0.0449(11) Uani 1 1 d . . . . .
C86 C 0.2339(6) 0.3859(6) 0.0026(3) 0.0687(16) Uani 1 1 d . . . . .
H86A H 0.3269 0.4023 0.0252 0.103 Uiso 1 1 calc R U . . .
H86B H 0.2129 0.4527 -0.0231 0.103 Uiso 1 1 calc R U . . .
H86C H 0.2147 0.3050 -0.0347 0.103 Uiso 1 1 calc R U . . .
C87 C -0.0872(5) 0.4627(5) 0.1895(3) 0.0605(14) Uani 1 1 d . . . . .
H87A H -0.1677 0.4016 0.1738 0.091 Uiso 1 1 calc R U . . .
H87B H -0.1045 0.5429 0.1782 0.091 Uiso 1 1 calc R U . . .
H87C H -0.0569 0.4747 0.2446 0.091 Uiso 1 1 calc R U . . .
B1 B 0.1483(5) 0.2592(4) 0.4846(3) 0.0356(11) Uani 1 1 d . . . . .
B2 B 0.2443(5) 0.1933(5) 0.1064(3) 0.0432(12) Uani 1 1 d . . . . .
H1 H 0.176(4) 0.276(4) 0.545(3) 0.042(12) Uiso 1 1 d . . . . .
H2 H 0.294(4) 0.188(4) 0.053(3) 0.049(13) Uiso 1 1 d . . . . .

loop_
_atom_site_aniso_label
_atom_site_aniso_U_11
_atom_site_aniso_U_22
_atom_site_aniso_U_33
_atom_site_aniso_U_23
_atom_site_aniso_U_13
_atom_site_aniso_U_12
U1 0.03084(9) 0.03362(9) 0.02907(10) 0.00682(6) 0.00463(6) 0.00442(6)
F1 0.0327(16) 0.134(3) 0.085(3) 0.070(2) 0.0042(16) 0.0082(17)
O1 0.194(10) 0.200(10) 0.310(15) 0.008(10) 0.082(10) -0.014(8)
C2 0.281(19) 0.105(8) 0.224(15) 0.064(9) 0.102(14) 0.007(10)
C3 0.206(16) 0.41(3) 0.170(14) -0.144(16) 0.142(13) -0.156(16)
C4 0.200(18) 0.44(3) 0.140(14) -0.049(17) -0.061(12) 0.108(19)
C5 0.46(3) 0.077(6) 0.097(9) 0.009(6) 0.080(13) 0.043(11)
N11 0.038(2) 0.0264(18) 0.036(2) 0.0036(14) 0.0061(16) 0.0071(14)
N12 0.0304(19) 0.0299(18) 0.033(2) 0.0018(14) 0.0049(15) 0.0042(13)
N21 0.0300(19) 0.0360(19) 0.040(2) 0.0115(16) 0.0069(16) 0.0034(14)
N22 0.0328(19) 0.0337(18) 0.035(2) 0.0104(15) 0.0105(16) 0.0058(14)
N31 0.0307(19) 0.0366(18) 0.037(2) 0.0108(15) 0.0110(16) 0.0085(14)
N32 0.0301(19) 0.0335(18) 0.033(2) 0.0120(15) 0.0054(15) 0.0079(13)
N61 0.048(2) 0.036(2) 0.033(2) 0.0042(16) 0.0045(18) 0.0029(16)
N62 0.041(2) 0.045(2) 0.033(2) 0.0006(17) 0.0032(17) 0.0103(16)
N71 0.0309(19) 0.0382(19) 0.034(2) 0.0072(15) 0.0068(16) 0.0031(14)
N72 0.036(2) 0.044(2) 0.040(2) 0.0052(17) 0.0118(17) 0.0067(16)
N81 0.041(2) 0.043(2) 0.036(2) 0.0127(16) 0.0085(17) 0.0109(16)
N82 0.041(2) 0.045(2) 0.030(2) 0.0111(16) 0.0079(17) 0.0069(16)
C13 0.028(2) 0.038(2) 0.040(3) -0.0028(19) -0.0018(19) 0.0062(17)
C14 0.036(2) 0.028(2) 0.055(3) -0.001(2) 0.000(2) 0.0073(17)
C15 0.036(2) 0.028(2) 0.048(3) 0.0083(19) 0.005(2) 0.0071(17)
C16 0.041(3) 0.055(3) 0.039(3) -0.010(2) 0.005(2) 0.004(2)
C17 0.071(4) 0.038(3) 0.054(3) 0.016(2) 0.008(3) 0.007(2)
C23 0.044(3) 0.028(2) 0.046(3) 0.0127(19) 0.023(2) 0.0158(18)
C24 0.036(3) 0.033(2) 0.065(3) 0.019(2) 0.022(2) 0.0078(18)
C25 0.030(2) 0.031(2) 0.057(3) 0.014(2) 0.012(2) 0.0087(17)
C26 0.066(3) 0.046(3) 0.050(3) 0.018(2) 0.031(3) 0.019(2)
C27 0.037(3) 0.060(3) 0.076(4) 0.022(3) -0.003(3) -0.004(2)
C33 0.032(2) 0.035(2) 0.043(3) 0.0167(19) -0.001(2) 0.0014(17)
C34 0.036(2) 0.037(2) 0.046(3) 0.013(2) 0.007(2) 0.0069(18)
C35 0.025(2) 0.037(2) 0.048(3) 0.0167(19) 0.004(2) 0.0079(17)
C36 0.056(3) 0.049(3) 0.044(3) 0.005(2) -0.015(2) 0.008(2)
C37 0.048(3) 0.052(3) 0.049(3) 0.006(2) 0.014(2) 0.019(2)
C63 0.038(3) 0.054(3) 0.041(3) -0.010(2) 0.001(2) 0.016(2)
C64 0.049(3) 0.043(3) 0.053(3) -0.012(2) 0.002(3) 0.005(2)
C65 0.047(3) 0.041(3) 0.048(3) 0.007(2) -0.005(2) 0.003(2)
C66 0.056(3) 0.087(4) 0.043(3) -0.014(3) 0.005(3) 0.023(3)
C67 0.077(4) 0.045(3) 0.071(4) 0.010(3) 0.010(3) -0.011(3)
C73 0.038(3) 0.055(3) 0.060(4) 0.004(2) 0.019(3) 0.008(2)
C74 0.026(2) 0.053(3) 0.061(4) 0.005(2) 0.006(2) 0.0060(19)
C75 0.031(2) 0.031(2) 0.049(3) 0.0116(19) 0.003(2) -0.0002(17)
C76 0.052(4) 0.130(6) 0.079(5) -0.012(4) 0.033(4) 0.016(4)
C77 0.036(3) 0.044(3) 0.046(3) 0.011(2) 0.003(2) -0.0009(19)
C83 0.051(3) 0.054(3) 0.033(3) 0.015(2) 0.004(2) -0.001(2)
C84 0.059(3) 0.045(3) 0.042(3) 0.017(2) -0.001(2) 0.007(2)
C85 0.044(3) 0.047(3) 0.042(3) 0.014(2) -0.003(2) 0.006(2)
C86 0.079(4) 0.078(4) 0.058(4) 0.029(3) 0.024(3) 0.006(3)
C87 0.059(3) 0.067(3) 0.064(4) 0.020(3) 0.015(3) 0.026(3)
B1 0.035(3) 0.039(3) 0.031(3) 0.008(2) 0.005(2) 0.002(2)
B2 0.043(3) 0.052(3) 0.035(3) 0.005(2) 0.012(2) 0.007(2)

loop_
_atom_type_symbol
_atom_type_description
_atom_type_scat_dispersion_real
_atom_type_scat_dispersion_imag
_atom_type_scat_source
C C 0.0033 0.0016 'International Tables Vol C Tables 4.2.6.8 and 6.1.1.4'
H H 0.0000 0.0000 'International Tables Vol C Tables 4.2.6.8 and 6.1.1.4'
B B 0.0013 0.0007 'International Tables Vol C Tables 4.2.6.8 and 6.1.1.4'
N N 0.0061 0.0033 'International Tables Vol C Tables 4.2.6.8 and 6.1.1.4'
O O 0.0106 0.0060 'International Tables Vol C Tables 4.2.6.8 and 6.1.1.4'
F F 0.0171 0.0103 'International Tables Vol C Tables 4.2.6.8 and 6.1.1.4'
U U -9.6767 9.6646 'International Tables Vol C Tables 4.2.6.8 and 6.1.1.4'

loop_
_geom_angle_atom_site_label_1
_geom_angle_atom_site_label_2
_geom_angle_atom_site_label_3
_geom_angle
_geom_angle_site_symmetry_1
_geom_angle_site_symmetry_3
F1 U1 N61 95.48(14) . .
F1 U1 N11 107.96(13) . .
N61 U1 N11 154.89(12) . .
F1 U1 N81 73.12(11) . .
N61 U1 N81 75.31(11) . .
N11 U1 N81 102.54(11) . .
F1 U1 N21 73.54(11) . .
N61 U1 N21 117.77(11) . .
N11 U1 N21 78.57(11) . .
N81 U1 N21 145.18(11) . .
F1 U1 N31 140.57(11) . .
N61 U1 N31 91.02(11) . .
N11 U1 N31 76.72(10) . .
N81 U1 N31 145.57(11) . .
N21 U1 N31 69.08(10) . .
F1 U1 N71 142.89(11) . .
N61 U1 N71 75.16(11) . .
N11 U1 N71 80.62(11) . .
N81 U1 N71 69.77(11) . .
N21 U1 N71 142.73(11) . .
N31 U1 N71 76.25(10) . .
C2 O1 C5 109.5 . .
O1 C2 C3 106.4 . .
O1 C2 H1A 109.0 . .
C3 C2 H1A 111.2 . .
O1 C2 H1B 108.2 . .
C3 C2 H1B 113.5 . .
H1A C2 H1B 108.3 . .
C2 C3 C4 101.5 . .
C2 C3 H2A 110.5 . .
C4 C3 H2A 110.3 . .
C2 C3 H2B 112.8 . .
C4 C3 H2B 113.5 . .
H2A C3 H2B 108.1 . .
C5 C4 C3 101.5 . .
C5 C4 H3A 112.8 . .
C3 C4 H3A 113.5 . .
C5 C4 H3B 110.5 . .
C3 C4 H3B 110.3 . .
H3A C4 H3B 108.1 . .
O1 C5 C4 106.4 . .
O1 C5 H4A 109.0 . .
C4 C5 H4A 111.2 . .
O1 C5 H4B 108.3 . .
C4 C5 H4B 113.5 . .
H4A C5 H4B 108.3 . .
C15 N11 N12 106.4(3) . .
C15 N11 U1 133.0(3) . .
N12 N11 U1 119.4(2) . .
C13 N12 N11 109.6(3) . .
C13 N12 B1 127.0(4) . .
N11 N12 B1 122.3(3) . .
C25 N21 N22 105.6(4) . .
C25 N21 U1 134.3(3) . .
N22 N21 U1 120.1(2) . .
C23 N22 N21 110.4(3) . .
C23 N22 B1 128.0(4) . .
N21 N22 B1 121.7(3) . .
C35 N31 N32 106.1(3) . .
C35 N31 U1 131.2(3) . .
N32 N31 U1 115.7(2) . .
C33 N32 N31 109.7(3) . .
C33 N32 B1 127.8(4) . .
N31 N32 B1 122.5(3) . .
C65 N61 N62 106.7(4) . .
C65 N61 U1 129.4(3) . .
N62 N61 U1 122.7(2) . .
C63 N62 N61 109.7(4) . .
C63 N62 B2 128.4(4) . .
N61 N62 B2 121.6(3) . .
C75 N71 N72 106.2(3) . .
C75 N71 U1 133.7(3) . .
N72 N71 U1 116.0(2) . .
C73 N72 N71 109.5(4) . .
C73 N72 B2 127.6(4) . .
N71 N72 B2 122.4(3) . .
C85 N81 N82 106.3(4) . .
C85 N81 U1 130.0(3) . .
N82 N81 U1 122.1(2) . .
C83 N82 N81 109.9(4) . .
C83 N82 B2 128.2(4) . .
N81 N82 B2 121.9(4) . .
N12 C13 C14 107.9(4) . .
N12 C13 C16 123.7(4) . .
C14 C13 C16 128.4(4) . .
C13 C14 C15 106.3(4) . .
C13 C14 H14 126.8 . .
C15 C14 H14 126.8 . .
N11 C15 C14 109.8(4) . .
N11 C15 C17 121.0(4) . .
C14 C15 C17 129.1(4) . .
C13 C16 H16A 109.5 . .
C13 C16 H16B 109.5 . .
H16A C16 H16B 109.5 . .
C13 C16 H16C 109.5 . .
H16A C16 H16C 109.5 . .
H16B C16 H16C 109.5 . .
C15 C17 H17A 109.5 . .
C15 C17 H17B 109.5 . .
H17A C17 H17B 109.5 . .
C15 C17 H17C 109.5 . .
H17A C17 H17C 109.5 . .
H17B C17 H17C 109.5 . .
N22 C23 C24 107.2(4) . .
N22 C23 C26 123.4(4) . .
C24 C23 C26 129.4(4) . .
C23 C24 C25 106.8(4) . .
C23 C24 H24 126.6 . .
C25 C24 H24 126.6 . .
N21 C25 C24 110.1(4) . .
N21 C25 C27 123.0(4) . .
C24 C25 C27 126.9(4) . .
C23 C26 H26A 109.5 . .
C23 C26 H26B 109.5 . .
H26A C26 H26B 109.5 . .
C23 C26 H26C 109.5 . .
H26A C26 H26C 109.5 . .
H26B C26 H26C 109.5 . .
C25 C27 H27A 109.5 . .
C25 C27 H27B 109.5 . .
H27A C27 H27B 109.5 . .
C25 C27 H27C 109.5 . .
H27A C27 H27C 109.5 . .
H27B C27 H27C 109.5 . .
N32 C33 C34 108.6(4) . .
N32 C33 C36 123.0(4) . .
C34 C33 C36 128.4(4) . .
C33 C34 C35 105.2(4) . .
N31 C35 C34 110.4(4) . .
N31 C35 C37 122.1(4) . .
C34 C35 C37 127.5(4) . .
N62 C63 C64 107.3(4) . .
N62 C63 C66 123.8(5) . .
C64 C63 C66 128.9(4) . .
C63 C64 C65 106.6(4) . .
C63 C64 H64 126.7 . .
C65 C64 H64 126.7 . .
N61 C65 C64 109.7(5) . .
N61 C65 C67 120.4(4) . .
C64 C65 C67 129.9(4) . .
C63 C66 H66A 109.5 . .
C63 C66 H66B 109.5 . .
H66A C66 H66B 109.5 . .
C63 C66 H66C 109.5 . .
H66A C66 H66C 109.5 . .
H66B C66 H66C 109.5 . .
C65 C67 H67A 109.5 . .
C65 C67 H67B 109.5 . .
H67A C67 H67B 109.5 . .
C65 C67 H67C 109.5 . .
H67A C67 H67C 109.5 . .
H67B C67 H67C 109.5 . .
N72 C73 C74 107.3(4) . .
N72 C73 C76 123.4(5) . .
C74 C73 C76 129.2(5) . .
C73 C74 C75 106.9(4) . .
C73 C74 H74 126.5 . .
C75 C74 H74 126.5 . .
N71 C75 C74 110.0(4) . .
N71 C75 C77 123.1(4) . .
C74 C75 C77 126.8(4) . .
C73 C76 H76A 109.5 . .
C73 C76 H76B 109.5 . .
H76A C76 H76B 109.5 . .
C73 C76 H76C 109.5 . .
H76A C76 H76C 109.5 . .
H76B C76 H76C 109.5 . .
C75 C77 H77A 109.5 . .
C75 C77 H77B 109.5 . .
H77A C77 H77B 109.5 . .
C75 C77 H77C 109.5 . .
H77A C77 H77C 109.5 . .
H77B C77 H77C 109.5 . .
N82 C83 C84 107.7(4) . .
N82 C83 C86 122.9(5) . .
C84 C83 C86 129.4(5) . .
C83 C84 C85 106.3(4) . .
C83 C84 H84 126.8 . .
C85 C84 H84 126.8 . .
N81 C85 C84 109.7(4) . .
N81 C85 C87 122.5(4) . .
C84 C85 C87 127.8(4) . .
C83 C86 H86A 109.5 . .
C83 C86 H86B 109.5 . .
H86A C86 H86B 109.5 . .
C83 C86 H86C 109.5 . .
H86A C86 H86C 109.5 . .
H86B C86 H86C 109.5 . .
C85 C87 H87A 109.5 . .
C85 C87 H87B 109.5 . .
H87A C87 H87B 109.5 . .
C85 C87 H87C 109.5 . .
H87A C87 H87C 109.5 . .
H87B C87 H87C 109.5 . .
N22 B1 N32 110.3(3) . .
N22 B1 N12 111.7(4) . .
N32 B1 N12 110.2(4) . .
N22 B1 H1 111(2) . .
N32 B1 H1 105(2) . .
N12 B1 H1 108(2) . .
N72 B2 N82 109.7(4) . .
N72 B2 N62 110.1(4) . .
N82 B2 N62 111.6(4) . .
N72 B2 H2 107(2) . .
N82 B2 H2 107(2) . .
N62 B2 H2 110(2) . .

loop_
_geom_bond_atom_site_label_1
_geom_bond_atom_site_label_2
_geom_bond_distance
_geom_bond_site_symmetry_2
U1 F1 2.156(3) .
U1 N61 2.542(4) .
U1 N11 2.552(3) .
U1 N81 2.604(4) .
U1 N21 2.640(4) .
U1 N31 2.644(3) .
U1 N71 2.739(3) .
O1 C2 1.4432 .
O1 C5 1.4432 .
C2 C3 1.5349 .
C2 H1A 1.1101 .
C2 H1B 1.1047 .
C3 C4 1.5387 .
C3 H2A 1.1054 .
C3 H2B 1.1031 .
C4 C5 1.5350 .
C4 H3A 1.1031 .
C4 H3B 1.1054 .
C5 H4A 1.1101 .
C5 H4B 1.1047 .
N11 C15 1.344(5) .
N11 N12 1.379(5) .
N12 C13 1.354(5) .
N12 B1 1.552(6) .
N21 C25 1.347(5) .
N21 N22 1.378(5) .
N22 C23 1.355(5) .
N22 B1 1.536(6) .
N31 C35 1.345(5) .
N31 N32 1.384(5) .
N32 C33 1.350(5) .
N32 B1 1.548(6) .
N61 C65 1.341(5) .
N61 N62 1.380(5) .
N62 C63 1.359(5) .
N62 B2 1.556(7) .
N71 C75 1.334(5) .
N71 N72 1.383(5) .
N72 C73 1.357(6) .
N72 B2 1.534(7) .
N81 C85 1.347(5) .
N81 N82 1.369(5) .
N82 C83 1.354(6) .
N82 B2 1.540(6) .
C13 C14 1.373(7) .
C13 C16 1.485(6) .
C14 C15 1.391(6) .
C14 H14 0.9500 .
C15 C17 1.493(7) .
C16 H16A 0.9800 .
C16 H16B 0.9800 .
C16 H16C 0.9800 .
C17 H17A 0.9800 .
C17 H17B 0.9800 .
C17 H17C 0.9800 .
C23 C24 1.368(6) .
C23 C26 1.501(7) .
C24 C25 1.384(7) .
C24 H24 0.9500 .
C25 C27 1.491(7) .
C26 H26A 0.9800 .
C26 H26B 0.9800 .
C26 H26C 0.9800 .
C27 H27A 0.9800 .
C27 H27B 0.9800 .
C27 H27C 0.9800 .
C33 C34 1.380(6) .
C33 C36 1.515(7) .
C34 C35 1.403(6) .
C35 C37 1.514(7) .
C63 C64 1.381(7) .
C63 C66 1.494(7) .
C64 C65 1.391(7) .
C64 H64 0.9500 .
C65 C67 1.493(8) .
C66 H66A 0.9800 .
C66 H66B 0.9800 .
C66 H66C 0.9800 .
C67 H67A 0.9800 .
C67 H67B 0.9800 .
C67 H67C 0.9800 .
C73 C74 1.366(7) .
C73 C76 1.484(7) .
C74 C75 1.382(6) .
C74 H74 0.9500 .
C75 C77 1.495(6) .
C76 H76A 0.9800 .
C76 H76B 0.9800 .
C76 H76C 0.9800 .
C77 H77A 0.9800 .
C77 H77B 0.9800 .
C77 H77C 0.9800 .
C83 C84 1.370(7) .
C83 C86 1.499(7) .
C84 C85 1.389(7) .
C84 H84 0.9500 .
C85 C87 1.498(7) .
C86 H86A 0.9800 .
C86 H86B 0.9800 .
C86 H86C 0.9800 .
C87 H87A 0.9800 .
C87 H87B 0.9800 .
C87 H87C 0.9800 .
B1 H1 1.05(5) .
B2 H2 1.16(5) .

loop_
_geom_torsion_atom_site_label_1
_geom_torsion_atom_site_label_2
_geom_torsion_atom_site_label_3
_geom_torsion_atom_site_label_4
_geom_torsion
_geom_torsion_site_symmetry_1
_geom_torsion_site_symmetry_2
_geom_torsion_site_symmetry_3
_geom_torsion_site_symmetry_4
C5 O1 C2 C3 -12.4 . . . .
O1 C2 C3 C4 31.5 . . . .
C2 C3 C4 C5 -37.4 . . . .
C2 O1 C5 C4 -12.3 . . . .
C3 C4 C5 O1 31.5 . . . .
C15 N11 N12 C13 1.2(4) . . . .
U1 N11 N12 C13 -167.6(2) . . . .
C15 N11 N12 B1 -168.1(4) . . . .
U1 N11 N12 B1 23.1(5) . . . .
C25 N21 N22 C23 0.3(4) . . . .
U1 N21 N22 C23 -177.5(2) . . . .
C25 N21 N22 B1 -178.7(4) . . . .
U1 N21 N22 B1 3.4(4) . . . .
C35 N31 N32 C33 0.7(4) . . . .
U1 N31 N32 C33 -153.4(2) . . . .
C35 N31 N32 B1 -176.4(4) . . . .
U1 N31 N32 B1 29.5(4) . . . .
C65 N61 N62 C63 -0.3(5) . . . .
U1 N61 N62 C63 -168.5(3) . . . .
C65 N61 N62 B2 -174.0(4) . . . .
U1 N61 N62 B2 17.8(5) . . . .
C75 N71 N72 C73 0.3(5) . . . .
U1 N71 N72 C73 -160.2(3) . . . .
C75 N71 N72 B2 -172.4(4) . . . .
U1 N71 N72 B2 27.0(5) . . . .
C85 N81 N82 C83 1.0(5) . . . .
U1 N81 N82 C83 -165.9(3) . . . .
C85 N81 N82 B2 179.4(4) . . . .
U1 N81 N82 B2 12.5(5) . . . .
N11 N12 C13 C14 -0.9(5) . . . .
B1 N12 C13 C14 167.8(4) . . . .
N11 N12 C13 C16 176.4(4) . . . .
B1 N12 C13 C16 -15.0(6) . . . .
N12 C13 C14 C15 0.2(5) . . . .
C16 C13 C14 C15 -176.9(4) . . . .
N12 N11 C15 C14 -1.1(5) . . . .
U1 N11 C15 C14 165.6(3) . . . .
N12 N11 C15 C17 176.4(4) . . . .
U1 N11 C15 C17 -16.9(6) . . . .
C13 C14 C15 N11 0.6(5) . . . .
C13 C14 C15 C17 -176.7(5) . . . .
N21 N22 C23 C24 0.0(4) . . . .
B1 N22 C23 C24 179.0(4) . . . .
N21 N22 C23 C26 -179.7(3) . . . .
B1 N22 C23 C26 -0.7(6) . . . .
N22 C23 C24 C25 -0.3(5) . . . .
C26 C23 C24 C25 179.4(4) . . . .
N22 N21 C25 C24 -0.5(4) . . . .
U1 N21 C25 C24 176.9(3) . . . .
N22 N21 C25 C27 -178.9(4) . . . .
U1 N21 C25 C27 -1.5(6) . . . .
C23 C24 C25 N21 0.5(5) . . . .
C23 C24 C25 C27 178.8(4) . . . .
N31 N32 C33 C34 -0.8(5) . . . .
B1 N32 C33 C34 176.1(4) . . . .
N31 N32 C33 C36 178.5(4) . . . .
B1 N32 C33 C36 -4.6(6) . . . .
N32 C33 C34 C35 0.6(5) . . . .
C36 C33 C34 C35 -178.7(4) . . . .
N32 N31 C35 C34 -0.4(5) . . . .
U1 N31 C35 C34 148.2(3) . . . .
N32 N31 C35 C37 179.5(4) . . . .
U1 N31 C35 C37 -32.0(6) . . . .
C33 C34 C35 N31 -0.1(5) . . . .
C33 C34 C35 C37 -179.9(4) . . . .
N61 N62 C63 C64 -0.3(5) . . . .
B2 N62 C63 C64 172.8(4) . . . .
N61 N62 C63 C66 179.4(4) . . . .
B2 N62 C63 C66 -7.5(7) . . . .
N62 C63 C64 C65 0.8(5) . . . .
C66 C63 C64 C65 -178.8(5) . . . .
N62 N61 C65 C64 0.8(5) . . . .
U1 N61 C65 C64 168.0(3) . . . .
N62 N61 C65 C67 179.4(4) . . . .
U1 N61 C65 C67 -13.4(7) . . . .
C63 C64 C65 N61 -1.0(6) . . . .
C63 C64 C65 C67 -179.4(5) . . . .
N71 N72 C73 C74 0.7(5) . . . .
B2 N72 C73 C74 173.0(4) . . . .
N71 N72 C73 C76 178.6(5) . . . .
B2 N72 C73 C76 -9.1(8) . . . .
N72 C73 C74 C75 -1.4(6) . . . .
C76 C73 C74 C75 -179.2(6) . . . .
N72 N71 C75 C74 -1.2(5) . . . .
U1 N71 C75 C74 154.3(3) . . . .
N72 N71 C75 C77 177.5(4) . . . .
U1 N71 C75 C77 -27.0(6) . . . .
C73 C74 C75 N71 1.7(5) . . . .
C73 C74 C75 C77 -177.0(4) . . . .
N81 N82 C83 C84 -0.3(5) . . . .
B2 N82 C83 C84 -178.6(4) . . . .
N81 N82 C83 C86 179.9(4) . . . .
B2 N82 C83 C86 1.6(7) . . . .
N82 C83 C84 C85 -0.5(5) . . . .
C86 C83 C84 C85 179.3(5) . . . .
N82 N81 C85 C84 -1.3(5) . . . .
U1 N81 C85 C84 164.2(3) . . . .
N82 N81 C85 C87 177.6(4) . . . .
U1 N81 C85 C87 -16.9(7) . . . .
C83 C84 C85 N81 1.2(6) . . . .
C83 C84 C85 C87 -177.7(5) . . . .
C23 N22 B1 N32 116.3(4) . . . .
N21 N22 B1 N32 -64.8(5) . . . .
C23 N22 B1 N12 -120.7(4) . . . .
N21 N22 B1 N12 58.2(5) . . . .
C33 N32 B1 N22 -132.3(4) . . . .
N31 N32 B1 N22 44.2(5) . . . .
C33 N32 B1 N12 103.9(5) . . . .
N31 N32 B1 N12 -79.6(5) . . . .
C13 N12 B1 N22 115.4(4) . . . .
N11 N12 B1 N22 -77.3(5) . . . .
C13 N12 B1 N32 -121.6(4) . . . .
N11 N12 B1 N32 45.7(5) . . . .
C73 N72 B2 N82 -127.1(5) . . . .
N71 N72 B2 N82 44.3(5) . . . .
C73 N72 B2 N62 109.6(5) . . . .
N71 N72 B2 N62 -79.0(5) . . . .
C83 N82 B2 N72 106.6(5) . . . .
N81 N82 B2 N72 -71.5(5) . . . .
C83 N82 B2 N62 -131.0(5) . . . .
N81 N82 B2 N62 50.9(5) . . . .
C63 N62 B2 N72 -120.7(5) . . . .
N61 N62 B2 N72 51.7(5) . . . .
C63 N62 B2 N82 117.1(5) . . . .
N61 N62 B2 N82 -70.5(5) . . . .
